data_7055410
loop_
_publ_author_name
'Huang, Shao-Fen'
'Sun, Hai-Zhu'
'Shan, Guo-Gang'
'Wu, Yong'
'Zhang, Min'
'Su, Zhong-Min'

_publ_section_title
;
 Towards an efficient blue emission cationic Ir(iii) complex with
 azole-type ancillary ligands: a joint theoretical and experimental study
;
_journal_issue 5
_journal_name_full 'New J. Chem.'
_journal_page_first 4635
_journal_paper_doi 10.1039/C5NJ03045E
_journal_volume 40
_journal_year 2016
_chemical_formula_sum 'C33 H21 Cl2 F10 Ir N7 P'
_chemical_formula_weight 999.64
_chemical_name_systematic
;
 ?
;
_space_group_IT_number 14
_symmetry_cell_setting monoclinic
_symmetry_space_group_name_Hall '-P 2yn'
_symmetry_space_group_name_H-M 'P 1 21/n 1'
_atom_sites_solution_hydrogens geom
_atom_sites_solution_primary direct
_atom_sites_solution_secondary difmap
_audit_creation_method SHELXL-97
_audit_update_record
;
2016-03-05 deposited with the CCDC.
2016-03-08 downloaded from the CCDC.
;
_cell_angle_alpha 90.00
_cell_angle_beta 101.8570(10)
_cell_angle_gamma 90.00
_cell_formula_units_Z 4
_cell_length_a 9.8440(4)
_cell_length_b 24.2180(11)
_cell_length_c 15.7880(7)
_cell_measurement_reflns_used 23770
_cell_measurement_temperature 293(2)
_cell_measurement_theta_max 26.07
_cell_measurement_theta_min 2.25
_cell_volume 3683.6(3)
_computing_cell_refinement SMART
_computing_data_collection 'SMART (Bruker, 1997)'
_computing_data_reduction 'SAINT (Bruker, 1999)'
_computing_molecular_graphics 'Diamond (Brandenburg and Putz, 2008)'
_computing_publication_material SHELXL-97
_computing_structure_refinement 'SHELXL-97 (Sheldrick, 2008)'
_computing_structure_solution 'SHELXS-97(Sheldrick, 2008)'
_diffrn_ambient_temperature 293(2)
_diffrn_measured_fraction_theta_full 0.998
_diffrn_measured_fraction_theta_max 0.998
_diffrn_measurement_device_type 'Bruker APEX CCD area-detector'
_diffrn_measurement_method '\w scans'
_diffrn_radiation_monochromator graphite
_diffrn_radiation_source 'fine-focus sealed tube'
_diffrn_radiation_type MoK\a
_diffrn_radiation_wavelength 0.71069
_diffrn_reflns_av_R_equivalents 0.0774
_diffrn_reflns_av_unetI/netI 0.0381
_diffrn_reflns_limit_h_max 12
_diffrn_reflns_limit_h_min -12
_diffrn_reflns_limit_k_max 29
_diffrn_reflns_limit_k_min -29
_diffrn_reflns_limit_l_max 19
_diffrn_reflns_limit_l_min -19
_diffrn_reflns_number 64539
_diffrn_reflns_theta_full 26.07
_diffrn_reflns_theta_max 26.07
_diffrn_reflns_theta_min 2.25
_diffrn_standards_decay_% 0
_diffrn_standards_interval_count 0
_diffrn_standards_interval_time 0
_diffrn_standards_number 0
_exptl_absorpt_coefficient_mu 3.900
_exptl_absorpt_correction_T_max 0.4423
_exptl_absorpt_correction_T_min 0.3423
_exptl_absorpt_correction_type multi-scan
_exptl_absorpt_process_details 'SADABS (Sheldrick, 1996)'
_exptl_crystal_colour green
_exptl_crystal_density_diffrn 1.803
_exptl_crystal_density_method 'not measured'
_exptl_crystal_description block
_exptl_crystal_F_000 1936
_exptl_crystal_size_max 0.35
_exptl_crystal_size_mid 0.28
_exptl_crystal_size_min 0.25
_refine_diff_density_max 2.105
_refine_diff_density_min -1.214
_refine_diff_density_rms 0.117
_refine_ls_extinction_coef 0.0025(2)
_refine_ls_extinction_expression Fc^*^=kFc[1+0.001xFc^2^\l^3^/sin(2\q)]^-1/4^
_refine_ls_extinction_method SHELXL
_refine_ls_goodness_of_fit_ref 1.077
_refine_ls_hydrogen_treatment mixed
_refine_ls_matrix_type full
_refine_ls_number_parameters 473
_refine_ls_number_reflns 7274
_refine_ls_number_restraints 18
_refine_ls_restrained_S_all 1.083
_refine_ls_R_factor_all 0.0597
_refine_ls_R_factor_gt 0.0422
_refine_ls_shift/su_max 0.001
_refine_ls_shift/su_mean 0.000
_refine_ls_structure_factor_coef Fsqd
_refine_ls_weighting_details 'calc w=1/[\s^2^(Fo^2^)+(0.0505P)^2^+14.0747P] where P=(Fo^2^+2Fc^2^)/3'
_refine_ls_weighting_scheme calc
_refine_ls_wR_factor_gt 0.1046
_refine_ls_wR_factor_ref 0.1197
_reflns_number_gt 5818
_reflns_number_total 7274
_reflns_threshold_expression >2\s(I)
_cod_data_source_file c5nj03045e2.cif
_cod_data_source_block mm
_cod_depositor_comments
;
The following automatic conversions were performed:

'_symmetry_cell_setting' value 'MONOCLINIC ' changed to 'monoclinic'
according to
/usr/data/users/saulius/crontab/automatic-downloads/rss-feeds/RSC/lib/dictionaries/cif_core.dic
dictionary named 'cif_core.dic' version 2.4.2 from 2011-04-26.

Automatic conversion script
Id: cif_fix_values 4268 2015-11-12 08:31:59Z antanas 

 Adding full bibliography for 7055409--7055411.cif.
;
_cod_original_sg_symbol_Hall '-P 2yn '
_cod_original_sg_symbol_H-M 'P 21/n '
_cod_database_code 7055410

loop_
_symmetry_equiv_pos_as_xyz
'x, y, z'
'-x+1/2, y+1/2, -z+1/2'
'-x, -y, -z'
'x-1/2, -y-1/2, z-1/2'

loop_
_atom_site_label
_atom_site_type_symbol
_atom_site_fract_x
_atom_site_fract_y
_atom_site_fract_z
_atom_site_U_iso_or_equiv
_atom_site_adp_type
_atom_site_occupancy
_atom_site_symmetry_multiplicity
_atom_site_calc_flag
_atom_site_refinement_flags
Ir1 Ir 0.60517(2) 0.440612(10) 0.269781(14) 0.04175(12) Uani 1 1 d .
P1 P 1.0519(3) 0.58893(11) 0.16937(18) 0.0804(7) Uani 1 1 d .
F1 F 1.0117(6) 0.3655(2) 0.5316(3) 0.0959(18) Uani 1 1 d .
N5 N 0.4897(5) 0.4796(2) 0.1546(3) 0.0477(13) Uani 1 1 d .
F3 F 0.3045(7) 0.2503(2) 0.2296(4) 0.109(2) Uani 1 1 d .
N7 N 0.6366(6) 0.6108(2) 0.2448(4) 0.0506(13) Uani 1 1 d .
C5 C 0.6129(8) 0.4167(3) 0.4494(4) 0.0537(16) Uani 1 1 d .
N4 N 0.7652(6) 0.4189(2) 0.2138(3) 0.0487(12) Uani 1 1 d .
C6 C 0.6995(7) 0.4145(3) 0.3890(4) 0.0475(15) Uani 1 1 d .
N6 N 0.6626(5) 0.5243(2) 0.2872(3) 0.0425(11) Uani 1 1 d .
C15 C 0.5525(7) 0.3616(3) 0.2373(4) 0.0459(14) Uani 1 1 d .
F5 F 1.0890(7) 0.5302(3) 0.1385(5) 0.119(2) Uani 1 1 d .
F4 F 0.7214(7) 0.2544(2) 0.1325(4) 0.106(2) Uani 1 1 d .
C27 C 0.5912(7) 0.6609(3) 0.1979(5) 0.0558(17) Uani 1 1 d D
F7 F 0.8929(6) 0.5736(3) 0.1428(5) 0.128(3) Uani 1 1 d .
C25 C 0.7493(7) 0.5563(3) 0.3450(4) 0.0471(15) Uani 1 1 d .
H25 H 0.8101 0.5434 0.3941 0.056 Uiso 1 1 calc R
N3 N 0.7641(6) 0.3654(2) 0.1871(4) 0.0538(14) Uani 1 1 d .
N2 N 0.4491(6) 0.4530(2) 0.3331(3) 0.0492(13) Uani 1 1 d .
C24 C 0.5938(7) 0.5587(3) 0.2252(4) 0.0440(14) Uani 1 1 d .
C26 C 0.7338(7) 0.6098(3) 0.3203(4) 0.0526(16) Uani 1 1 d .
H26 H 0.7803 0.6400 0.3491 0.063 Uiso 1 1 calc R
N1 N 0.4764(7) 0.4368(2) 0.4170(4) 0.0585(15) Uani 1 1 d .
F2 F 0.5753(7) 0.4045(3) 0.5910(3) 0.0988(18) Uani 1 1 d .
F8 F 1.0153(8) 0.6453(3) 0.2065(6) 0.143(3) Uani 1 1 d .
C9 C 0.3182(8) 0.4712(4) 0.3161(6) 0.067(2) Uani 1 1 d .
H9 H 0.2724 0.4852 0.2631 0.080 Uiso 1 1 calc R
F6 F 1.0417(9) 0.5594(3) 0.2617(4) 0.123(2) Uani 1 1 d .
C22 C 0.4129(8) 0.5652(3) 0.0862(5) 0.0617(19) Uani 1 1 d .
H22 H 0.4172 0.6035 0.0852 0.074 Uiso 1 1 calc R
C23 C 0.4966(6) 0.5358(3) 0.1522(4) 0.0448(14) Uani 1 1 d .
F10 F 1.2094(7) 0.5980(4) 0.2114(6) 0.149(3) Uani 1 1 d .
F9 F 1.0755(14) 0.6140(3) 0.0861(5) 0.202(5) Uani 1 1 d .
C10 C 0.4358(8) 0.3319(3) 0.2475(5) 0.0615(18) Uani 1 1 d .
H10 H 0.3688 0.3483 0.2731 0.074 Uiso 1 1 calc R
C2 C 0.8766(9) 0.3830(3) 0.5040(5) 0.069(2) Uani 1 1 d .
C32 C 0.4818(9) 0.6897(3) 0.2163(7) 0.089(3) Uani 1 1 d D
H32 H 0.4368 0.6774 0.2591 0.106 Uiso 1 1 calc R
C8 C 0.2610(10) 0.4662(4) 0.3878(6) 0.082(3) Uani 1 1 d .
H8 H 0.1710 0.4753 0.3923 0.098 Uiso 1 1 calc R
C11 C 0.4206(10) 0.2778(4) 0.2190(6) 0.075(2) Uani 1 1 d .
C30 C 0.5017(11) 0.7548(5) 0.1051(8) 0.110(4) Uani 1 1 d DU
H30 H 0.4726 0.7871 0.0749 0.132 Uiso 1 1 calc R
C13 C 0.6266(10) 0.2801(3) 0.1704(6) 0.071(2) Uani 1 1 d .
C17 C 0.9553(9) 0.4033(4) 0.1642(6) 0.081(3) Uani 1 1 d .
H17 H 1.0402 0.4087 0.1483 0.098 Uiso 1 1 calc R
C16 C 0.8813(7) 0.4412(3) 0.2003(5) 0.0596(18) Uani 1 1 d .
H16 H 0.9088 0.4775 0.2135 0.072 Uiso 1 1 calc R
C14 C 0.6487(8) 0.3342(3) 0.1974(4) 0.0545(16) Uani 1 1 d .
C20 C 0.3174(8) 0.4813(4) 0.0254(5) 0.071(2) Uani 1 1 d .
H20 H 0.2561 0.4622 -0.0172 0.086 Uiso 1 1 calc R
C28 C 0.6551(10) 0.6775(4) 0.1329(7) 0.099(3) Uani 1 1 d DU
H28 H 0.7298 0.6576 0.1211 0.119 Uiso 1 1 calc R
C3 C 0.7949(11) 0.3843(4) 0.5637(5) 0.080(3) Uani 1 1 d .
H3 H 0.8280 0.3738 0.6208 0.096 Uiso 1 1 calc R
C18 C 0.8792(9) 0.3557(4) 0.1563(6) 0.074(2) Uani 1 1 d .
H18 H 0.9029 0.3224 0.1336 0.089 Uiso 1 1 calc R
C1 C 0.8342(8) 0.3966(3) 0.4185(5) 0.0571(18) Uani 1 1 d .
H1 H 0.8951 0.3939 0.3808 0.068 Uiso 1 1 calc R
C7 C 0.3631(10) 0.4452(4) 0.4512(6) 0.080(3) Uani 1 1 d .
H7 H 0.3560 0.4379 0.5079 0.096 Uiso 1 1 calc R
C12 C 0.5131(11) 0.2509(4) 0.1804(6) 0.080(3) Uani 1 1 d .
H12 H 0.4994 0.2144 0.1620 0.096 Uiso 1 1 calc R
C21 C 0.3236(9) 0.5373(4) 0.0225(5) 0.072(2) Uani 1 1 d .
H21 H 0.2677 0.5566 -0.0225 0.087 Uiso 1 1 calc R
C4 C 0.6609(10) 0.4019(3) 0.5350(5) 0.070(2) Uani 1 1 d .
C19 C 0.4020(8) 0.4528(3) 0.0917(4) 0.0577(18) Uani 1 1 d .
H19 H 0.3981 0.4145 0.0927 0.069 Uiso 1 1 calc R
C29 C 0.6080(14) 0.7240(5) 0.0850(10) 0.166(8) Uani 1 1 d D
H29 H 0.6483 0.7345 0.0392 0.199 Uiso 1 1 calc R
C31 C 0.4388(12) 0.7372(4) 0.1705(8) 0.120(5) Uani 1 1 d D
H31 H 0.3662 0.7577 0.1840 0.144 Uiso 1 1 calc R
Cl2 Cl 0.1264(6) 0.7983(2) 0.0281(4) 0.1792(18) Uiso 1 1 d .
Cl1 Cl 1.1081(6) 0.2660(2) 0.0484(4) 0.1879(19) Uiso 1 1 d .
C34 C 0.9884(19) 0.2504(8) -0.0465(12) 0.163(6) Uiso 1 1 d .

loop_
_atom_site_aniso_label
_atom_site_aniso_U_11
_atom_site_aniso_U_22
_atom_site_aniso_U_33
_atom_site_aniso_U_23
_atom_site_aniso_U_13
_atom_site_aniso_U_12
Ir1 0.04693(17) 0.04371(17) 0.03197(15) -0.00249(10) 0.00193(10) 0.00307(11)
P1 0.0674(14) 0.0873(17) 0.0884(17) -0.0351(14) 0.0206(12) -0.0052(12)
F1 0.092(4) 0.102(4) 0.071(3) -0.010(3) -0.038(3) 0.037(3)
N5 0.044(3) 0.065(4) 0.032(3) -0.003(2) 0.002(2) 0.004(3)
F3 0.115(5) 0.087(4) 0.131(5) -0.007(4) 0.036(4) -0.050(4)
N7 0.051(3) 0.046(3) 0.055(3) 0.007(3) 0.013(3) 0.006(2)
C5 0.071(5) 0.050(4) 0.038(3) -0.004(3) 0.007(3) 0.011(3)
N4 0.051(3) 0.051(3) 0.042(3) -0.005(2) 0.005(2) 0.002(3)
C6 0.061(4) 0.038(3) 0.037(3) -0.005(3) -0.003(3) 0.004(3)
N6 0.049(3) 0.043(3) 0.033(2) -0.001(2) 0.001(2) 0.003(2)
C15 0.050(4) 0.050(4) 0.034(3) 0.000(3) 0.001(3) -0.004(3)
F5 0.128(5) 0.097(4) 0.150(6) -0.035(4) 0.071(5) 0.004(4)
F4 0.129(5) 0.066(3) 0.135(5) -0.033(3) 0.059(4) 0.011(3)
C27 0.049(4) 0.049(4) 0.070(5) 0.015(3) 0.013(3) 0.006(3)
F7 0.071(4) 0.136(5) 0.154(6) -0.054(5) -0.028(4) 0.020(4)
C25 0.051(4) 0.050(4) 0.035(3) -0.003(3) -0.002(3) -0.002(3)
N3 0.058(3) 0.049(3) 0.056(3) -0.005(3) 0.013(3) 0.005(3)
N2 0.061(3) 0.051(3) 0.035(3) -0.001(2) 0.007(2) 0.009(3)
C24 0.044(3) 0.049(4) 0.039(3) 0.004(3) 0.008(3) 0.008(3)
C26 0.054(4) 0.049(4) 0.051(4) -0.005(3) 0.002(3) -0.003(3)
N1 0.071(4) 0.064(4) 0.042(3) -0.003(3) 0.017(3) 0.014(3)
F2 0.132(5) 0.126(5) 0.041(2) 0.004(3) 0.025(3) 0.019(4)
F8 0.152(6) 0.103(5) 0.177(7) -0.074(5) 0.041(6) 0.003(4)
C9 0.054(4) 0.078(5) 0.070(5) -0.003(4) 0.014(4) 0.018(4)
F6 0.126(5) 0.161(7) 0.084(4) -0.021(4) 0.027(4) -0.030(5)
C22 0.062(4) 0.079(5) 0.042(4) 0.013(3) 0.007(3) 0.022(4)
C23 0.042(3) 0.058(4) 0.035(3) 0.004(3) 0.009(3) 0.010(3)
F10 0.081(4) 0.191(8) 0.177(8) -0.037(6) 0.032(5) -0.040(5)
F9 0.405(17) 0.117(6) 0.100(5) 0.030(5) 0.091(8) 0.058(8)
C10 0.065(4) 0.064(5) 0.054(4) 0.000(3) 0.009(3) -0.006(4)
C2 0.082(5) 0.059(4) 0.051(4) -0.004(3) -0.025(4) 0.016(4)
C32 0.085(6) 0.076(6) 0.116(8) 0.033(5) 0.048(6) 0.031(5)
C8 0.069(5) 0.099(7) 0.086(6) 0.004(5) 0.035(5) 0.026(5)
C11 0.088(6) 0.065(5) 0.072(5) 0.004(4) 0.013(5) -0.027(4)
C30 0.095(6) 0.094(6) 0.142(8) 0.046(6) 0.029(6) 0.019(5)
C13 0.095(6) 0.053(4) 0.067(5) -0.009(4) 0.021(4) 0.005(4)
C17 0.057(5) 0.099(7) 0.094(7) -0.007(5) 0.030(5) 0.004(5)
C16 0.048(4) 0.074(5) 0.056(4) -0.008(4) 0.010(3) -0.006(3)
C14 0.064(4) 0.051(4) 0.047(4) -0.004(3) 0.009(3) 0.003(3)
C20 0.050(4) 0.116(8) 0.042(4) -0.012(4) -0.007(3) 0.004(4)
C28 0.082(5) 0.104(6) 0.124(7) 0.049(5) 0.053(5) 0.022(5)
C3 0.122(8) 0.071(5) 0.036(4) -0.001(4) -0.011(4) 0.021(5)
C18 0.070(5) 0.074(6) 0.086(6) -0.013(5) 0.033(5) 0.014(4)
C1 0.062(4) 0.051(4) 0.049(4) -0.009(3) -0.009(3) 0.012(3)
C7 0.093(7) 0.105(7) 0.052(5) 0.004(4) 0.034(5) 0.022(5)
C12 0.109(7) 0.055(5) 0.075(6) -0.012(4) 0.019(5) -0.013(5)
C21 0.066(5) 0.105(7) 0.039(4) 0.005(4) -0.004(3) 0.023(5)
C4 0.102(6) 0.070(5) 0.033(4) -0.003(3) 0.003(4) 0.012(5)
C19 0.054(4) 0.079(5) 0.036(3) -0.009(3) 0.001(3) -0.004(3)
C29 0.130(10) 0.170(13) 0.228(16) 0.153(13) 0.109(11) 0.061(10)
C31 0.108(9) 0.095(8) 0.171(12) 0.052(8) 0.058(9) 0.055(7)

loop_
_atom_type_symbol
_atom_type_description
_atom_type_scat_dispersion_real
_atom_type_scat_dispersion_imag
_atom_type_scat_source
C C 0.0033 0.0016 'International Tables Vol C Tables 4.2.6.8 and 6.1.1.4'
H H 0.0000 0.0000 'International Tables Vol C Tables 4.2.6.8 and 6.1.1.4'
N N 0.0061 0.0033 'International Tables Vol C Tables 4.2.6.8 and 6.1.1.4'
F F 0.0171 0.0103 'International Tables Vol C Tables 4.2.6.8 and 6.1.1.4'
P P 0.1023 0.0942 'International Tables Vol C Tables 4.2.6.8 and 6.1.1.4'
Ir Ir -1.4442 7.9887 'International Tables Vol C Tables 4.2.6.8 and 6.1.1.4'
Cl Cl 0.1484 0.1585 'International Tables Vol C Tables 4.2.6.8 and 6.1.1.4'

loop_
_geom_angle_atom_site_label_1
_geom_angle_atom_site_label_2
_geom_angle_atom_site_label_3
_geom_angle
_geom_angle_site_symmetry_1
N2 Ir1 C15 94.8(2) .
N2 Ir1 C6 80.6(3) .
C15 Ir1 C6 89.1(2) .
N2 Ir1 N4 172.8(2) .
C15 Ir1 N4 80.0(2) .
C6 Ir1 N4 94.3(2) .
N2 Ir1 N6 90.2(2) .
C15 Ir1 N6 172.7(2) .
C6 Ir1 N6 96.9(2) .
N4 Ir1 N6 95.4(2) .
N2 Ir1 N5 91.7(2) .
C15 Ir1 N5 97.9(2) .
C6 Ir1 N5 170.0(2) .
N4 Ir1 N5 93.9(2) .
N6 Ir1 N5 76.7(2) .
F9 P1 F8 93.7(5) .
F9 P1 F5 90.4(4) .
F8 P1 F5 175.9(5) .
F9 P1 F10 89.8(6) .
F8 P1 F10 90.2(5) .
F5 P1 F10 89.2(4) .
F9 P1 F7 100.7(6) .
F8 P1 F7 90.7(4) .
F5 P1 F7 89.2(4) .
F10 P1 F7 169.5(5) .
F9 P1 F6 174.4(6) .
F8 P1 F6 89.3(4) .
F5 P1 F6 86.6(4) .
F10 P1 F6 85.5(5) .
F7 P1 F6 84.0(5) .
C19 N5 C23 119.3(6) .
C19 N5 Ir1 124.1(5) .
C23 N5 Ir1 116.1(4) .
C24 N7 C26 108.2(5) .
C24 N7 C27 128.4(6) .
C26 N7 C27 123.4(6) .
C4 C5 C6 121.2(7) .
C4 C5 N1 123.2(7) .
C6 C5 N1 115.5(6) .
C16 N4 N3 106.9(6) .
C16 N4 Ir1 137.8(5) .
N3 N4 Ir1 115.1(4) .
C1 C6 C5 117.3(6) .
C1 C6 Ir1 129.6(5) .
C5 C6 Ir1 113.1(5) .
C24 N6 C25 106.7(5) .
C24 N6 Ir1 114.5(4) .
C25 N6 Ir1 138.8(4) .
C10 C15 C14 117.1(6) .
C10 C15 Ir1 129.4(5) .
C14 C15 Ir1 113.5(5) .
C32 C27 C28 121.0(7) .
C32 C27 N7 119.7(6) .
C28 C27 N7 119.3(6) .
C26 C25 N6 109.6(6) .
C26 C25 H25 125.2 .
N6 C25 H25 125.2 .
C18 N3 N4 109.0(6) .
C18 N3 C14 135.4(7) .
N4 N3 C14 115.6(5) .
C9 N2 N1 106.4(6) .
C9 N2 Ir1 138.6(5) .
N1 N2 Ir1 115.0(4) .
N7 C24 N6 108.9(6) .
N7 C24 C23 131.7(6) .
N6 C24 C23 119.4(6) .
C25 C26 N7 106.7(6) .
C25 C26 H26 126.7 .
N7 C26 H26 126.7 .
C7 N1 N2 109.4(6) .
C7 N1 C5 134.9(7) .
N2 N1 C5 115.7(6) .
N2 C9 C8 110.4(8) .
N2 C9 H9 124.8 .
C8 C9 H9 124.8 .
C21 C22 C23 119.5(8) .
C21 C22 H22 120.2 .
C23 C22 H22 120.2 .
N5 C23 C22 120.6(6) .
N5 C23 C24 112.8(5) .
C22 C23 C24 126.6(7) .
C11 C10 C15 119.2(8) .
C11 C10 H10 120.4 .
C15 C10 H10 120.4 .
C3 C2 C1 125.0(8) .
C3 C2 F1 117.3(7) .
C1 C2 F1 117.7(8) .
C27 C32 C31 119.0(8) .
C27 C32 H32 120.5 .
C31 C32 H32 120.5 .
C7 C8 C9 105.9(7) .
C7 C8 H8 127.1 .
C9 C8 H8 127.1 .
C12 C11 F3 118.4(8) .
C12 C11 C10 124.2(8) .
F3 C11 C10 117.4(9) .
C29 C30 C31 119.2(9) .
C29 C30 H30 120.4 .
C31 C30 H30 120.4 .
C12 C13 F4 118.0(8) .
C12 C13 C14 122.6(8) .
F4 C13 C14 119.5(8) .
C16 C17 C18 106.0(7) .
C16 C17 H17 127.0 .
C18 C17 H17 127.0 .
N4 C16 C17 110.3(8) .
N4 C16 H16 124.9 .
C17 C16 H16 124.9 .
C13 C14 N3 123.7(7) .
C13 C14 C15 120.5(7) .
N3 C14 C15 115.8(6) .
C21 C20 C19 120.0(7) .
C21 C20 H20 120.0 .
C19 C20 H20 120.0 .
C27 C28 C29 119.6(8) .
C27 C28 H28 120.2 .
C29 C28 H28 120.2 .
C2 C3 C4 116.4(7) .
C2 C3 H3 121.8 .
C4 C3 H3 121.8 .
N3 C18 C17 107.9(7) .
N3 C18 H18 126.1 .
C17 C18 H18 126.1 .
C2 C1 C6 119.0(8) .
C2 C1 H1 120.5 .
C6 C1 H1 120.5 .
N1 C7 C8 108.0(7) .
N1 C7 H7 126.0 .
C8 C7 H7 126.0 .
C13 C12 C11 116.4(8) .
C13 C12 H12 121.8 .
C11 C12 H12 121.8 .
C20 C21 C22 119.5(7) .
C20 C21 H21 120.2 .
C22 C21 H21 120.2 .
F2 C4 C3 119.3(7) .
F2 C4 C5 119.7(8) .
C3 C4 C5 121.0(8) .
N5 C19 C20 121.1(8) .
N5 C19 H19 119.5 .
C20 C19 H19 119.5 .
C30 C29 C28 120.1(9) .
C30 C29 H29 120.0 .
C28 C29 H29 120.0 .
C30 C31 C32 121.0(9) .
C30 C31 H31 119.5 .
C32 C31 H31 119.5 .
Cl2 C34 Cl1 111.0(11) 3_665

loop_
_geom_bond_atom_site_label_1
_geom_bond_atom_site_label_2
_geom_bond_distance
_geom_bond_site_symmetry_2
Ir1 N2 2.020(6) .
Ir1 C15 2.021(6) .
Ir1 C6 2.022(6) .
Ir1 N4 2.027(6) .
Ir1 N6 2.107(5) .
Ir1 N5 2.155(5) .
P1 F9 1.509(8) .
P1 F8 1.556(6) .
P1 F5 1.570(6) .
P1 F10 1.572(7) .
P1 F7 1.579(7) .
P1 F6 1.646(7) .
F1 C2 1.378(9) .
N5 C19 1.342(8) .
N5 C23 1.364(9) .
F3 C11 1.362(10) .
N7 C24 1.348(8) .
N7 C26 1.368(9) .
N7 C27 1.442(8) .
C5 C4 1.385(10) .
C5 C6 1.404(10) .
C5 N1 1.421(9) .
N4 C16 1.320(9) .
N4 N3 1.363(8) .
C6 C1 1.381(9) .
N6 C24 1.355(8) .
N6 C25 1.358(8) .
C15 C10 1.392(10) .
C15 C14 1.406(9) .
F4 C13 1.358(9) .
C27 C32 1.363(7) .
C27 C28 1.370(8) .
C25 C26 1.351(9) .
C25 H25 0.9300 .
N3 C18 1.342(9) .
N3 C14 1.401(9) .
N2 C9 1.335(9) .
N2 N1 1.355(8) .
C24 C23 1.449(9) .
C26 H26 0.9300 .
N1 C7 1.350(11) .
F2 C4 1.342(10) .
C9 C8 1.369(12) .
C9 H9 0.9300 .
C22 C21 1.370(12) .
C22 C23 1.384(9) .
C22 H22 0.9300 .
C10 C11 1.383(12) .
C10 H10 0.9300 .
C2 C3 1.358(13) .
C2 C1 1.370(10) .
C32 C31 1.379(8) .
C32 H32 0.9300 .
C8 C7 1.363(13) .
C8 H8 0.9300 .
C11 C12 1.362(13) .
C30 C29 1.373(9) .
C30 C31 1.376(8) .
C30 H30 0.9300 .
C13 C12 1.359(12) .
C13 C14 1.383(10) .
C17 C16 1.368(11) .
C17 C18 1.366(13) .
C17 H17 0.9300 .
C16 H16 0.9300 .
C20 C21 1.359(13) .
C20 C19 1.380(11) .
C20 H20 0.9300 .
C28 C29 1.384(8) .
C28 H28 0.9300 .
C3 C4 1.371(12) .
C3 H3 0.9300 .
C18 H18 0.9300 .
C1 H1 0.9300 .
C7 H7 0.9300 .
C12 H12 0.9300 .
C21 H21 0.9300 .
C19 H19 0.9300 .
C29 H29 0.9300 .
C31 H31 0.9300 .
Cl2 C34 1.701(18) 3_665
Cl1 C34 1.747(18) .
C34 Cl2 1.701(18) 3_665

loop_
_geom_torsion_atom_site_label_1
_geom_torsion_atom_site_label_2
_geom_torsion_atom_site_label_3
_geom_torsion_atom_site_label_4
_geom_torsion
N2 Ir1 N5 C19 -88.7(6)
C15 Ir1 N5 C19 6.4(6)
C6 Ir1 N5 C19 -128.0(14)
N4 Ir1 N5 C19 86.8(5)
N6 Ir1 N5 C19 -178.5(6)
N2 Ir1 N5 C23 83.6(5)
C15 Ir1 N5 C23 178.7(4)
C6 Ir1 N5 C23 44.3(16)
N4 Ir1 N5 C23 -100.9(4)
N6 Ir1 N5 C23 -6.3(4)
N2 Ir1 N4 C16 -132.0(16)
C15 Ir1 N4 C16 -176.2(8)
C6 Ir1 N4 C16 -87.9(8)
N6 Ir1 N4 C16 9.5(8)
N5 Ir1 N4 C16 86.4(8)
N2 Ir1 N4 N3 41.5(19)
C15 Ir1 N4 N3 -2.7(4)
C6 Ir1 N4 N3 85.7(5)
N6 Ir1 N4 N3 -177.0(4)
N5 Ir1 N4 N3 -100.0(5)
C4 C5 C6 C1 0.3(11)
N1 C5 C6 C1 178.3(6)
C4 C5 C6 Ir1 -178.2(6)
N1 C5 C6 Ir1 -0.2(8)
N2 Ir1 C6 C1 -176.6(7)
C15 Ir1 C6 C1 88.3(6)
N4 Ir1 C6 C1 8.4(6)
N6 Ir1 C6 C1 -87.6(6)
N5 Ir1 C6 C1 -136.7(12)
N2 Ir1 C6 C5 1.6(5)
C15 Ir1 C6 C5 -93.4(5)
N4 Ir1 C6 C5 -173.3(5)
N6 Ir1 C6 C5 90.7(5)
N5 Ir1 C6 C5 41.5(17)
N2 Ir1 N6 C24 -86.6(4)
C15 Ir1 N6 C24 47.5(19)
C6 Ir1 N6 C24 -167.2(5)
N4 Ir1 N6 C24 97.8(4)
N5 Ir1 N6 C24 5.1(4)
N2 Ir1 N6 C25 91.4(7)
C15 Ir1 N6 C25 -134.4(17)
C6 Ir1 N6 C25 10.9(7)
N4 Ir1 N6 C25 -84.1(7)
N5 Ir1 N6 C25 -176.8(7)
N2 Ir1 C15 C10 7.6(6)
C6 Ir1 C15 C10 88.0(6)
N4 Ir1 C15 C10 -177.5(7)
N6 Ir1 C15 C10 -126.4(17)
N5 Ir1 C15 C10 -84.9(6)
N2 Ir1 C15 C14 -173.8(5)
C6 Ir1 C15 C14 -93.3(5)
N4 Ir1 C15 C14 1.2(5)
N6 Ir1 C15 C14 52(2)
N5 Ir1 C15 C14 93.8(5)
C24 N7 C27 C32 89.7(10)
C26 N7 C27 C32 -89.4(10)
C24 N7 C27 C28 -87.5(10)
C26 N7 C27 C28 93.4(10)
C24 N6 C25 C26 0.8(8)
Ir1 N6 C25 C26 -177.4(5)
C16 N4 N3 C18 -0.8(8)
Ir1 N4 N3 C18 -176.3(5)
C16 N4 N3 C14 179.2(6)
Ir1 N4 N3 C14 3.7(7)
C15 Ir1 N2 C9 -91.0(8)
C6 Ir1 N2 C9 -179.3(8)
N4 Ir1 N2 C9 -134.6(16)
N6 Ir1 N2 C9 83.8(8)
N5 Ir1 N2 C9 7.1(8)
C15 Ir1 N2 N1 85.4(5)
C6 Ir1 N2 N1 -2.9(5)
N4 Ir1 N2 N1 41.8(19)
N6 Ir1 N2 N1 -99.9(5)
N5 Ir1 N2 N1 -176.5(5)
C26 N7 C24 N6 -0.1(7)
C27 N7 C24 N6 -179.4(6)
C26 N7 C24 C23 -177.9(7)
C27 N7 C24 C23 2.9(11)
C25 N6 C24 N7 -0.4(7)
Ir1 N6 C24 N7 178.3(4)
C25 N6 C24 C23 177.7(6)
Ir1 N6 C24 C23 -3.6(7)
N6 C25 C26 N7 -0.8(8)
C24 N7 C26 C25 0.6(8)
C27 N7 C26 C25 179.9(6)
C9 N2 N1 C7 -0.2(9)
Ir1 N2 N1 C7 -177.7(6)
C9 N2 N1 C5 -178.9(6)
Ir1 N2 N1 C5 3.6(8)
C4 C5 N1 C7 -2.5(14)
C6 C5 N1 C7 179.5(9)
C4 C5 N1 N2 175.7(7)
C6 C5 N1 N2 -2.2(9)
N1 N2 C9 C8 -0.7(10)
Ir1 N2 C9 C8 175.8(6)
C19 N5 C23 C22 0.8(9)
Ir1 N5 C23 C22 -171.9(5)
C19 N5 C23 C24 178.8(6)
Ir1 N5 C23 C24 6.2(7)
C21 C22 C23 N5 -0.7(11)
C21 C22 C23 C24 -178.5(7)
N7 C24 C23 N5 175.9(6)
N6 C24 C23 N5 -1.7(8)
N7 C24 C23 C22 -6.2(11)
N6 C24 C23 C22 176.2(6)
C14 C15 C10 C11 0.5(10)
Ir1 C15 C10 C11 179.1(6)
C28 C27 C32 C31 -2.3(17)
N7 C27 C32 C31 -179.5(10)
N2 C9 C8 C7 1.3(11)
C15 C10 C11 C12 -0.3(13)
C15 C10 C11 F3 -179.6(7)
N3 N4 C16 C17 0.7(9)
Ir1 N4 C16 C17 174.6(6)
C18 C17 C16 N4 -0.4(11)
C12 C13 C14 N3 -179.4(8)
F4 C13 C14 N3 0.8(12)
C12 C13 C14 C15 0.2(13)
F4 C13 C14 C15 -179.6(7)
C18 N3 C14 C13 -3.1(14)
N4 N3 C14 C13 176.9(7)
C18 N3 C14 C15 177.3(8)
N4 N3 C14 C15 -2.7(9)
C10 C15 C14 C13 -0.4(10)
Ir1 C15 C14 C13 -179.3(6)
C10 C15 C14 N3 179.2(6)
Ir1 C15 C14 N3 0.4(8)
C32 C27 C28 C29 -0.1(18)
N7 C27 C28 C29 177.0(12)
C1 C2 C3 C4 -1.5(14)
F1 C2 C3 C4 179.8(7)
N4 N3 C18 C17 0.6(10)
C14 N3 C18 C17 -179.4(8)
C16 C17 C18 N3 -0.1(11)
C3 C2 C1 C6 1.6(12)
F1 C2 C1 C6 -179.7(6)
C5 C6 C1 C2 -0.9(10)
Ir1 C6 C1 C2 177.3(6)
N2 N1 C7 C8 1.0(10)
C5 N1 C7 C8 179.3(8)
C9 C8 C7 N1 -1.4(12)
F4 C13 C12 C11 179.8(8)
C14 C13 C12 C11 0.0(14)
F3 C11 C12 C13 179.3(8)
C10 C11 C12 C13 0.1(15)
C19 C20 C21 C22 -0.9(13)
C23 C22 C21 C20 0.7(12)
C2 C3 C4 F2 -179.5(8)
C2 C3 C4 C5 0.8(13)
C6 C5 C4 F2 -180.0(7)
N1 C5 C4 F2 2.2(12)
C6 C5 C4 C3 -0.2(12)
N1 C5 C4 C3 -178.0(8)
C23 N5 C19 C20 -0.9(10)
Ir1 N5 C19 C20 171.2(5)
C21 C20 C19 N5 1.0(12)
C31 C30 C29 C28 -3(2)
C27 C28 C29 C30 3(2)
C29 C30 C31 C32 1(2)
C27 C32 C31 C30 2(2)
